data_1507059
loop_
_publ_author_name
'Ishii, Akihiko'
'Kashiura, Satoshi'
'Oshida, Hideaki'
'Nakayama, Juzo'

_publ_section_title
;
 First isolation of eclipsed vic-disulfoxide:
 7,8-dithiabicyclo[4.2.1]nona-2,4-diene 7-exo,8-exo-dioxide.
;
_journal_issue 15
_journal_name_full 'Organic letters'
_journal_page_first 2623
_journal_page_last 2626
_journal_paper_doi 10.1021/ol049031f
_journal_volume 6
_journal_year 2004
_chemical_compound_source 'Local laboratory'
_chemical_formula_moiety 'C7 H8 O2 S2 '
_chemical_formula_sum 'C7 H8 O2 S2'
_chemical_formula_weight 188.267
_chemical_name_systematic
;
7,8-Dithiabicyclo[4.2.1]nona-2,4-diene 7,7-dioxide
;
_space_group_IT_number 14
_symmetry_cell_setting monoclinic
_symmetry_space_group_name_Hall '-P 2ybc'
_symmetry_space_group_name_H-M 'P 1 21/c 1'
_audit_creation_method maXus
_cell_angle_alpha 90.00
_cell_angle_beta 107.058(9)
_cell_angle_gamma 90.00
_cell_formula_units_Z 4
_cell_length_a 6.8235(8)
_cell_length_b 10.803(2)
_cell_length_c 11.2552(14)
_cell_measurement_reflns_used 22
_cell_measurement_temperature 298
_cell_measurement_theta_max 29.905
_cell_measurement_theta_min 26.845
_cell_volume 793.2(2)
_computing_cell_refinement 'MXC(MAC Science)'
_computing_data_collection 'MXC(MAC Science)'
_computing_data_reduction 'maXus (Mackay et al., 1999)'
_computing_structure_refinement 'SHELXL-97 (Sheldrick, 1997)'
_diffrn_measured_fraction_theta_full 0.995
_diffrn_measured_fraction_theta_max 0.995
_diffrn_measurement_device 'Mac Science MXC3KHF'
_diffrn_measurement_method '\q \w scans'
_diffrn_orient_matrix_type X=UH
_diffrn_orient_matrix_UB_11 -0.07003
_diffrn_orient_matrix_UB_12 -0.05679
_diffrn_orient_matrix_UB_13 0.00071
_diffrn_orient_matrix_UB_21 -0.01802
_diffrn_orient_matrix_UB_22 -0.01258
_diffrn_orient_matrix_UB_23 -0.15111
_diffrn_orient_matrix_UB_31 0.05839
_diffrn_orient_matrix_UB_32 -0.07201
_diffrn_orient_matrix_UB_33 0.02577
_diffrn_radiation_source 'fine-focus sealed tube'
_diffrn_radiation_type ' CuK\a'
_diffrn_radiation_wavelength_id all
_diffrn_reflns_limit_h_max 7
_diffrn_reflns_limit_h_min -8
_diffrn_reflns_limit_k_max 13
_diffrn_reflns_limit_k_min 0
_diffrn_reflns_limit_l_max 13
_diffrn_reflns_limit_l_min 0
_diffrn_reflns_number 1656
_diffrn_reflns_theta_full 69.94
_diffrn_reflns_theta_max 69.94
_diffrn_reflns_theta_min 4.09
_exptl_absorpt_coefficient_mu 5.639
_exptl_absorpt_correction_T_max 0.997
_exptl_absorpt_correction_T_min 0.949
_exptl_absorpt_correction_type psi-scan
_exptl_absorpt_process_details
;
psi-scan (North, Philips & Mathews, 1968)
;
_exptl_crystal_colour Colorless
_exptl_crystal_density_diffrn 1.577
_exptl_crystal_density_method 'not measured'
_exptl_crystal_description Prism
_exptl_crystal_size_max 0.30
_exptl_crystal_size_mid 0.20
_exptl_crystal_size_min 0.20
_refine_diff_density_max 0.220
_refine_diff_density_min -0.397
_refine_diff_density_rms 0.069
_refine_ls_extinction_coef 0.0314(16)
_refine_ls_extinction_expression Fc^*^=kFc[1+0.001xFc^2^\l^3^/sin(2\q)]^-1/4^
_refine_ls_extinction_method SHELXL
_refine_ls_goodness_of_fit_ref 1.142
_refine_ls_hydrogen_treatment refxyz
_refine_ls_matrix_type full
_refine_ls_number_parameters 133
_refine_ls_number_reflns 1498
_refine_ls_number_restraints 0
_refine_ls_restrained_S_all 1.142
_refine_ls_R_factor_all 0.0357
_refine_ls_R_factor_gt 0.0355
_refine_ls_shift/su_max 0.000
_refine_ls_shift/su_mean 0.000
_refine_ls_structure_factor_coef Fsqd
_refine_ls_weighting_details 'calc w=1/[\s^2^(Fo^2^)+(0.0533P)^2^+0.4502P] where P=(Fo^2^+2Fc^2^)/3'
_refine_ls_weighting_scheme calc
_refine_ls_wR_factor_gt 0.0970
_refine_ls_wR_factor_ref 0.0970
_reflns_number_gt 1479
_reflns_number_total 1498
_reflns_threshold_expression >2sigma(I)
_cod_data_source_file ol049031fsi20040526_105132.cif
_cod_data_source_block global
_cod_depositor_comments
;
The following automatic conversions were performed:

'_symmetry_cell_setting' value 'Monoclinic' changed to 'monoclinic'
according to /home/saulius/struct/CIF-dictionaries/cif_core.dic
dictionary named 'cif_core.dic' version 2.4.1 from 2010-06-29.

Automatic conversion script
Id: cif_fix_values 1715 2011-07-08 13:25:40Z adriana 
;
_cod_original_cell_volume 793.1(2)
_cod_original_sg_symbol_H-M 'P 21/c        '
_cod_original_formula_sum 'C7 H8 O2 S2 '
_cod_database_code 1507059

loop_
_symmetry_equiv_pos_as_xyz
+X,+Y,+Z
-X,-Y,-Z
'-X,+Y+ 1/2,-Z+ 1/2'
'+X,-Y+ 1/2,+Z+ 1/2'

loop_
_atom_site_label
_atom_site_type_symbol
_atom_site_fract_x
_atom_site_fract_y
_atom_site_fract_z
_atom_site_U_iso_or_equiv
_atom_site_adp_type
_atom_site_occupancy
_atom_site_symmetry_multiplicity
_atom_site_calc_flag
S7 S 0.02916(7) 0.16023(4) 0.60563(4) 0.0315(2) Uani 1 1 d
S8 S -0.02877(9) 0.34675(5) 0.63261(5) 0.0415(2) Uani 1 1 d
O2 O 0.0595(2) 0.14541(15) 0.48576(14) 0.0427(4) Uani 1 1 d
O1 O 0.1863(2) 0.11184(16) 0.70978(15) 0.0507(4) Uani 1 1 d
C1 C -0.2385(3) 0.31525(19) 0.70149(19) 0.0370(5) Uani 1 1 d
C5 C -0.3721(3) 0.12220(19) 0.48767(17) 0.0321(4) Uani 1 1 d
C4 C -0.5108(3) 0.2123(2) 0.45073(18) 0.0376(5) Uani 1 1 d
C6 C -0.2188(3) 0.10462(17) 0.61157(17) 0.0301(4) Uani 1 1 d
C9 C -0.2528(4) 0.1750(2) 0.72030(19) 0.0372(5) Uani 1 1 d
C2 C -0.4323(4) 0.3707(2) 0.6206(2) 0.0429(5) Uani 1 1 d
C3 C -0.5495(3) 0.3225(2) 0.5150(2) 0.0428(5) Uani 1 1 d
H1 H -0.188(4) 0.358(2) 0.781(2) 0.042(7) Uiso 1 1 d
H5 H -0.366(4) 0.053(2) 0.430(2) 0.041(6) Uiso 1 1 d
H4 H -0.600(5) 0.205(3) 0.362(3) 0.063(8) Uiso 1 1 d
H6 H -0.194(4) 0.017(2) 0.630(2) 0.038(6) Uiso 1 1 d
H9A H -0.148(4) 0.149(2) 0.799(2) 0.041(7) Uiso 1 1 d
H9B H -0.384(5) 0.156(2) 0.728(3) 0.045(7) Uiso 1 1 d
H2 H -0.465(5) 0.447(3) 0.654(3) 0.065(9) Uiso 1 1 d
H3 H -0.670(4) 0.369(2) 0.474(2) 0.048(7) Uiso 1 1 d

loop_
_atom_site_aniso_label
_atom_site_aniso_U_11
_atom_site_aniso_U_22
_atom_site_aniso_U_33
_atom_site_aniso_U_23
_atom_site_aniso_U_13
_atom_site_aniso_U_12
S7 0.0281(3) 0.0323(3) 0.0303(3) -0.00473(16) 0.0028(2) -0.00109(16)
S8 0.0433(3) 0.0307(3) 0.0498(4) -0.00616(19) 0.0126(3) -0.00730(19)
O2 0.0391(8) 0.0525(9) 0.0398(8) -0.0112(6) 0.0166(6) -0.0063(6)
O1 0.0415(9) 0.0510(10) 0.0471(9) 0.0007(7) -0.0067(7) 0.0067(7)
C1 0.0451(12) 0.0345(10) 0.0309(10) -0.0065(8) 0.0103(8) 0.0013(9)
C5 0.0315(10) 0.0342(10) 0.0300(9) -0.0039(8) 0.0081(7) -0.0101(8)
C4 0.0322(10) 0.0445(11) 0.0321(10) 0.0046(8) 0.0031(8) -0.0082(8)
C6 0.0345(9) 0.0253(9) 0.0306(9) 0.0021(7) 0.0095(7) -0.0001(7)
C9 0.0473(12) 0.0386(11) 0.0270(10) 0.0037(8) 0.0126(9) 0.0046(9)
C2 0.0450(12) 0.0320(10) 0.0530(13) 0.0010(9) 0.0165(10) 0.0065(9)
C3 0.0348(11) 0.0387(11) 0.0511(13) 0.0116(9) 0.0067(9) 0.0036(9)

loop_
_atom_type_symbol
_atom_type_description
_atom_type_scat_dispersion_real
_atom_type_scat_dispersion_imag
_atom_type_scat_source
C C 0.0181 0.0091 'International Tables Vol C Tables 4.2.6.8 and 6.1.1.4'
H H 0.0000 0.0000 'International Tables Vol C Tables 4.2.6.8 and 6.1.1.4'
O O 0.0492 0.0322 'International Tables Vol C Tables 4.2.6.8 and 6.1.1.4'
S S 0.3331 0.5567 'International Tables Vol C Tables 4.2.6.8 and 6.1.1.4'

loop_
_diffrn_radiation_wavelength
1.54178

loop_
_geom_angle_atom_site_label_1
_geom_angle_atom_site_label_2
_geom_angle_atom_site_label_3
_geom_angle
O2 S7 O1 116.66(10)
O2 S7 C6 113.05(9)
O1 S7 C6 109.30(10)
O2 S7 S8 109.26(7)
O1 S7 S8 111.09(7)
C6 S7 S8 95.48(6)
C1 S8 S7 94.94(7)
C2 C1 C9 113.49(19)
C2 C1 S8 109.06(15)
C9 C1 S8 109.12(15)
C4 C5 C6 128.53(18)
C5 C4 C3 130.98(19)
C5 C6 C9 117.40(17)
C5 C6 S7 109.24(13)
C9 C6 S7 103.24(14)
C6 C9 C1 110.63(17)
C3 C2 C1 125.5(2)
C2 C3 C4 128.0(2)
C2 C1 H1 112.5(15)
C9 C1 H1 111.0(15)
S8 C1 H1 100.8(16)
C4 C5 H5 120.3(14)
C6 C5 H5 111.2(14)
C5 C4 H4 114.6(18)
C3 C4 H4 114.4(18)
C5 C6 H6 110.6(13)
C9 C6 H6 112.1(13)
S7 C6 H6 102.9(14)
C6 C9 H9A 109.5(14)
C1 C9 H9A 109.8(14)
C6 C9 H9B 109.9(16)
C1 C9 H9B 109.1(15)
H9A C9 H9B 108(2)
C3 C2 H2 122.5(17)
C1 C2 H2 111.9(18)
C2 C3 H3 115.2(16)
C4 C3 H3 116.8(16)

loop_
_geom_bond_atom_site_label_1
_geom_bond_atom_site_label_2
_geom_bond_distance
S7 O2 1.4327(15)
S7 O1 1.4352(15)
S7 C6 1.815(2)
S7 S8 2.0927(8)
S8 C1 1.848(2)
C1 C2 1.493(3)
C1 C9 1.537(3)
C5 C4 1.336(3)
C5 C6 1.490(3)
C4 C3 1.456(3)
C6 C9 1.515(3)
C2 C3 1.329(3)
C1 H1 0.97(3)
C5 H5 1.01(2)
C4 H4 1.01(3)
C6 H6 0.98(2)
C9 H9A 1.00(3)
C9 H9B 0.95(3)
C2 H2 0.96(3)
C3 H3 0.96(3)
